data_2020238
loop_
_publ_author_name
'Fischer, R.X.'
'Baur, W.H.'
'Prince, E.'
'Shannon, R.D.'
'Faber, J.jr'
'Parise, J.B.'

_publ_section_title
;
 New different forms of ammonium loaded and partially deammoniated zeolite
 rho studied by neutron powder diffraction
;
_journal_name_full 'Acta Crystallographica C (39,1983-)'
_journal_page_first 983
_journal_page_last 989
_journal_volume 45
_journal_year 1989
_chemical_formula_sum 'Al10.896 N7.4016 O96 Si37.104'
_chemical_name_systematic 'D2.5 (N D4)7.4 Cs0.7 (Al10.9 Si37.1 O96)'
_space_group_IT_number 217
_symmetry_space_group_name_Hall 'I -4 2 3'
_symmetry_space_group_name_H-M 'I -4 3 m'
_cell_angle_alpha 90
_cell_angle_beta 90
_cell_angle_gamma 90
_cell_formula_units_Z 1
_cell_length_a 14.5265
_cell_length_b 14.5265
_cell_length_c 14.5265
_cell_volume 3065.370
_citation_journal_id_ASTM ACSCEE
_cod_data_source_file Fischer_ACSCEE_1989_740.cif
_cod_data_source_block Al10.896N7.4016O96Si37.104
_cod_original_cell_volume 3065.37
_cod_database_code 2020238

loop_
_symmetry_equiv_pos_as_xyz
x,y,z
y,-x,-z
-x,-y,z
-y,x,-z
x,-y,-z
-y,-x,z
-x,y,-z
y,x,z
z,x,y
x,-z,-y
-z,-x,y
-x,z,-y
z,-x,-y
-x,-z,y
-z,x,-y
x,z,y
y,z,x
y,-z,-x
-z,-y,x
-y,z,-x
z,y,x
-y,-z,x
-z,y,-x
z,-y,-x
x+1/2,y+1/2,z+1/2
y+1/2,-x+1/2,-z+1/2
-x+1/2,-y+1/2,z+1/2
-y+1/2,x+1/2,-z+1/2
x+1/2,-y+1/2,-z+1/2
-y+1/2,-x+1/2,z+1/2
-x+1/2,y+1/2,-z+1/2
y+1/2,x+1/2,z+1/2
z+1/2,x+1/2,y+1/2
x+1/2,-z+1/2,-y+1/2
-z+1/2,-x+1/2,y+1/2
-x+1/2,z+1/2,-y+1/2
z+1/2,-x+1/2,-y+1/2
-x+1/2,-z+1/2,y+1/2
-z+1/2,x+1/2,-y+1/2
x+1/2,z+1/2,y+1/2
y+1/2,z+1/2,x+1/2
y+1/2,-z+1/2,-x+1/2
-z+1/2,-y+1/2,x+1/2
-y+1/2,z+1/2,-x+1/2
z+1/2,y+1/2,x+1/2
-y+1/2,-z+1/2,x+1/2
-z+1/2,y+1/2,-x+1/2
z+1/2,-y+1/2,-x+1/2

loop_
_atom_site_label
_atom_site_type_symbol
_atom_site_fract_x
_atom_site_fract_y
_atom_site_fract_z
_atom_site_occupancy
_atom_site_U_iso_or_equiv
N2 N-3 0.214 0.077 0.033 0.0292 0.0
O3 O-2 0.1309 0.1309 0.6227 1 0.0
O1 O-2 0.0342 0.214 0.3853 1 0.0
O2 O-2 0.2197 0.2197 0.3999 1 0.0
N1 N-3 0.53 0 0 0.5 0.0
Si1 Si+4 0.2712 0.1242 0.4256 0.773 0.0
Al1 Al+3 0.2712 0.1242 0.4256 0.227 0.0
